data_2218364
loop_
_publ_author_name
'Zhang, Dong-Fang'
'Zhou, Mei-Huan'
'Yuan, Chang-Ji'

_publ_section_title
;
 Dichlorido{2-[2-(piperidin-1-yl)ethyliminomethyl]phenolato}zinc(II)
 monohydrate
;
_journal_coeditor_code CI2598
_journal_issue 6
_journal_name_full 'Acta Crystallographica Section E'
_journal_page_first m825
_journal_page_last m826
_journal_paper_doi 10.1107/S1600536808014311
_journal_volume 64
_journal_year 2008
_chemical_formula_iupac '[Zn Cl2 (C14 H20 N2 O)], H2 O'
_chemical_formula_moiety 'C14 H20 Cl2 N2 O Zn, H2 O'
_chemical_formula_sum 'C14 H22 Cl2 N2 O2 Zn'
_chemical_formula_weight 386.61
_chemical_name_systematic
;Dichlorido{2-[2-(piperidin-1-yl)ethyliminomethyl]phenolato}zinc(II)
 monohydrate
;
_space_group_IT_number 14
_symmetry_cell_setting monoclinic
_symmetry_space_group_name_Hall '-P 2ybc'
_symmetry_space_group_name_H-M 'P 1 21/c 1'
_atom_sites_solution_hydrogens geom
_atom_sites_solution_primary direct
_atom_sites_solution_secondary difmap
_audit_creation_method SHELXL-97
_cell_angle_alpha 90.00
_cell_angle_beta 110.20(3)
_cell_angle_gamma 90.00
_cell_formula_units_Z 4
_cell_length_a 9.1860(18)
_cell_length_b 19.875(4)
_cell_length_c 9.966(2)
_cell_measurement_reflns_used 2461
_cell_measurement_temperature 298(2)
_cell_measurement_theta_max 25.0
_cell_measurement_theta_min 2.4
_cell_volume 1707.6(7)
_computing_cell_refinement 'SAINT (Bruker, 2000)'
_computing_data_collection 'SMART (Bruker, 2000)'
_computing_data_reduction 'SAINT (Bruker, 2000)'
_computing_molecular_graphics 'SHELXTL (Sheldrick, 2008)'
_computing_publication_material 'SHELXTL (Sheldrick, 2008)'
_computing_structure_refinement 'SHELXTL (Sheldrick, 2008)'
_computing_structure_solution 'SHELXTL (Sheldrick, 2008)'
_diffrn_ambient_temperature 298(2)
_diffrn_measured_fraction_theta_full 0.990
_diffrn_measured_fraction_theta_max 0.990
_diffrn_measurement_device_type 'Bruker SMART CCD area-detector'
_diffrn_measurement_method \w
_diffrn_radiation_monochromator graphite
_diffrn_radiation_source 'fine-focus sealed tube'
_diffrn_radiation_type MoK\a
_diffrn_radiation_wavelength 0.71073
_diffrn_reflns_av_R_equivalents 0.0563
_diffrn_reflns_av_sigmaI/netI 0.0617
_diffrn_reflns_limit_h_max 11
_diffrn_reflns_limit_h_min -11
_diffrn_reflns_limit_k_max 25
_diffrn_reflns_limit_k_min -25
_diffrn_reflns_limit_l_max 12
_diffrn_reflns_limit_l_min -12
_diffrn_reflns_number 14151
_diffrn_reflns_theta_full 27.50
_diffrn_reflns_theta_max 27.50
_diffrn_reflns_theta_min 2.05
_diffrn_standards_number 0
_exptl_absorpt_coefficient_mu 1.756
_exptl_absorpt_correction_T_max 0.7545
_exptl_absorpt_correction_T_min 0.7203
_exptl_absorpt_correction_type multi-scan
_exptl_absorpt_process_details '(SADABS; Bruker, 2000)'
_exptl_crystal_colour yellow
_exptl_crystal_density_diffrn 1.504
_exptl_crystal_density_method 'not measured'
_exptl_crystal_description Block
_exptl_crystal_F_000 800
_exptl_crystal_size_max 0.20
_exptl_crystal_size_mid 0.18
_exptl_crystal_size_min 0.17
_refine_diff_density_max 0.487
_refine_diff_density_min -0.585
_refine_ls_extinction_method none
_refine_ls_goodness_of_fit_ref 0.973
_refine_ls_hydrogen_treatment mixed
_refine_ls_matrix_type full
_refine_ls_number_parameters 199
_refine_ls_number_reflns 3882
_refine_ls_number_restraints 4
_refine_ls_restrained_S_all 0.973
_refine_ls_R_factor_all 0.0733
_refine_ls_R_factor_gt 0.0448
_refine_ls_shift/su_max 0.001
_refine_ls_shift/su_mean 0.000
_refine_ls_structure_factor_coef Fsqd
_refine_ls_weighting_details 'calc w=1/[\s^2^(Fo^2^)+(0.0472P)^2^] where P=(Fo^2^+2Fc^2^)/3'
_refine_ls_weighting_scheme calc
_refine_ls_wR_factor_gt 0.0942
_refine_ls_wR_factor_ref 0.1039
_reflns_number_gt 2685
_reflns_number_total 3882
_reflns_threshold_expression I>2\s(I)
_cod_data_source_file ci2598.cif
_cod_data_source_block I
_cod_depositor_comments
;
The following automatic conversions were performed:
'_symmetry_cell_setting' value 'Monoclinic' changed to 'monoclinic'
according to '/home/saulius/struct/CIF-dictionaries/cif_core.dic'
dictionary named 'cif_core.dic' version 2.4.1 from 2010-06-29.

Automatic conversion script
Id: cif_fix_enum 1527 2010-12-29 10:47:43Z saulius 

The following automatic conversions were performed:

'_symmetry_cell_setting' value 'Monoclinic' changed to 'monoclinic'
according to /home/saulius/struct/CIF-dictionaries/cif_core.dic
dictionary named 'cif_core.dic' version 2.4.1 from 2010-06-29.

Automatic conversion script
Id: cif_fix_values 1715 2011-07-08 13:25:40Z adriana 
;
_cod_original_sg_symbol_H-M 'P 21/c'
_cod_database_code 2218364
_cod_database_fobs_code 2218364

loop_
_symmetry_equiv_pos_as_xyz
'x, y, z'
'-x, y+1/2, -z+1/2'
'-x, -y, -z'
'x, -y-1/2, z-1/2'

loop_
_atom_site_type_symbol
_atom_site_label
_atom_site_fract_x
_atom_site_fract_y
_atom_site_fract_z
_atom_site_U_iso_or_equiv
_atom_site_adp_type
_atom_site_calc_flag
_atom_site_refinement_flags
_atom_site_occupancy
Zn Zn1 0.30417(4) 0.444609(17) 0.67776(4) 0.03531(13) Uani d . 1
Cl Cl1 0.53819(11) 0.40618(5) 0.68728(10) 0.0547(3) Uani d . 1
Cl Cl2 0.13426(12) 0.36691(5) 0.68208(10) 0.0566(3) Uani d . 1
O O1 0.3309(3) 0.51454(10) 0.8185(2) 0.0466(6) Uani d . 1
O O2 0.2673(3) 0.48851(13) 0.0627(3) 0.0540(7) Uani d D 1
N N1 0.2172(3) 0.50529(13) 0.5054(2) 0.0330(6) Uani d . 1
N N2 0.1661(3) 0.38887(13) 0.1946(3) 0.0322(6) Uani d D 1
C C6 0.2940(3) 0.60705(15) 0.6525(3) 0.0349(7) Uani d . 1
C C1 0.3412(4) 0.57904(16) 0.7920(3) 0.0360(7) Uani d . 1
C C2 0.3972(4) 0.62356(17) 0.9080(3) 0.0423(8) Uani d . 1
H H2 0.4311 0.6063 1.0004 0.051 Uiso calc R 1
C C3 0.4035(4) 0.69155(18) 0.8893(4) 0.0494(9) Uani d . 1
H H3 0.4404 0.7197 0.9684 0.059 Uiso calc R 1
C C4 0.3549(4) 0.71867(18) 0.7520(4) 0.0553(10) Uani d . 1
H H4 0.3586 0.7649 0.7392 0.066 Uiso calc R 1
C C5 0.3019(4) 0.67719(17) 0.6368(4) 0.0481(9) Uani d . 1
H H5 0.2702 0.6956 0.5454 0.058 Uiso calc R 1
C C7 0.2314(4) 0.56952(15) 0.5204(3) 0.0351(7) Uani d . 1
H H7 0.1976 0.5948 0.4367 0.042 Uiso calc R 1
C C8 0.1417(4) 0.48009(16) 0.3607(3) 0.0420(8) Uani d . 1
H H8A 0.1519 0.5126 0.2919 0.050 Uiso calc R 1
H H8B 0.0321 0.4730 0.3428 0.050 Uiso calc R 1
C C9 0.2177(4) 0.41441(16) 0.3450(3) 0.0379(8) Uani d . 1
H H9A 0.3293 0.4206 0.3789 0.045 Uiso calc R 1
H H9B 0.1945 0.3807 0.4051 0.045 Uiso calc R 1
C C10 0.2450(4) 0.32330(17) 0.1916(3) 0.0414(8) Uani d . 1
H H10A 0.2136 0.2904 0.2482 0.050 Uiso calc R 1
H H10B 0.3564 0.3292 0.2339 0.050 Uiso calc R 1
C C11 0.2048(4) 0.29752(17) 0.0403(3) 0.0454(9) Uani d . 1
H H11A 0.2538 0.2542 0.0419 0.054 Uiso calc R 1
H H11B 0.2446 0.3284 -0.0141 0.054 Uiso calc R 1
C C12 0.0304(4) 0.29045(18) -0.0318(4) 0.0507(9) Uani d . 1
H H12A 0.0064 0.2773 -0.1308 0.061 Uiso calc R 1
H H12B -0.0082 0.2558 0.0158 0.061 Uiso calc R 1
C C13 -0.0471(4) 0.35675(18) -0.0247(3) 0.0476(9) Uani d . 1
H H13A -0.1587 0.3514 -0.0667 0.057 Uiso calc R 1
H H13B -0.0156 0.3900 -0.0805 0.057 Uiso calc R 1
C C14 -0.0063(4) 0.38173(17) 0.1267(3) 0.0422(8) Uani d . 1
H H14A -0.0555 0.4249 0.1267 0.051 Uiso calc R 1
H H14B -0.0442 0.3503 0.1814 0.051 Uiso calc R 1
H H2C 0.198(5) 0.4214(14) 0.148(4) 0.080 Uiso d D 1
H H2B 0.295(4) 0.492(2) -0.009(2) 0.080 Uiso d D 1
H H2A 0.330(4) 0.5124(18) 0.128(3) 0.080 Uiso d D 1

loop_
_atom_site_aniso_label
_atom_site_aniso_U_11
_atom_site_aniso_U_22
_atom_site_aniso_U_33
_atom_site_aniso_U_12
_atom_site_aniso_U_13
_atom_site_aniso_U_23
Zn1 0.0448(3) 0.0329(2) 0.0281(2) 0.00015(17) 0.01246(17) 0.00067(15)
Cl1 0.0473(6) 0.0665(6) 0.0490(5) 0.0112(5) 0.0150(4) 0.0005(5)
Cl2 0.0635(6) 0.0507(5) 0.0599(6) -0.0155(5) 0.0266(5) 0.0007(4)
O1 0.0800(18) 0.0341(13) 0.0296(12) -0.0072(12) 0.0238(12) -0.0028(10)
O2 0.0692(19) 0.0562(16) 0.0411(14) -0.0195(13) 0.0248(14) -0.0026(12)
N1 0.0398(16) 0.0353(14) 0.0255(13) 0.0008(12) 0.0132(12) -0.0010(11)
N2 0.0331(15) 0.0381(14) 0.0252(13) 0.0002(12) 0.0099(11) 0.0004(11)
C6 0.0319(18) 0.0368(17) 0.0374(18) 0.0024(14) 0.0138(15) 0.0022(14)
C1 0.0355(19) 0.0385(17) 0.0386(19) 0.0004(14) 0.0187(15) -0.0065(14)
C2 0.046(2) 0.047(2) 0.0370(19) -0.0021(16) 0.0183(16) -0.0113(15)
C3 0.037(2) 0.045(2) 0.068(3) -0.0056(16) 0.0200(19) -0.0248(19)
C4 0.050(2) 0.0339(19) 0.080(3) 0.0040(17) 0.020(2) -0.0045(19)
C5 0.049(2) 0.0342(18) 0.060(2) 0.0049(16) 0.0171(19) 0.0042(17)
C7 0.0336(18) 0.0404(19) 0.0336(18) 0.0073(14) 0.0145(15) 0.0088(14)
C8 0.047(2) 0.048(2) 0.0294(17) 0.0098(17) 0.0113(16) 0.0019(15)
C9 0.043(2) 0.0495(19) 0.0190(16) 0.0072(16) 0.0082(14) -0.0001(13)
C10 0.039(2) 0.0447(19) 0.0378(19) 0.0078(16) 0.0102(16) 0.0010(15)
C11 0.045(2) 0.045(2) 0.045(2) 0.0031(16) 0.0135(17) -0.0076(16)
C12 0.049(2) 0.053(2) 0.047(2) -0.0069(18) 0.0124(18) -0.0116(17)
C13 0.036(2) 0.063(2) 0.0363(19) -0.0028(17) 0.0029(16) -0.0081(17)
C14 0.0313(19) 0.050(2) 0.041(2) 0.0048(16) 0.0077(15) -0.0008(16)

loop_
_atom_type_symbol
_atom_type_description
_atom_type_scat_dispersion_real
_atom_type_scat_dispersion_imag
_atom_type_scat_source
C C 0.0033 0.0016 'International Tables Vol C Tables 4.2.6.8 and 6.1.1.4'
H H 0.0000 0.0000 'International Tables Vol C Tables 4.2.6.8 and 6.1.1.4'
N N 0.0061 0.0033 'International Tables Vol C Tables 4.2.6.8 and 6.1.1.4'
O O 0.0106 0.0060 'International Tables Vol C Tables 4.2.6.8 and 6.1.1.4'
Cl Cl 0.1484 0.1585 'International Tables Vol C Tables 4.2.6.8 and 6.1.1.4'
Zn Zn 0.2839 1.4301 'International Tables Vol C Tables 4.2.6.8 and 6.1.1.4'

loop_
_geom_angle_atom_site_label_1
_geom_angle_atom_site_label_2
_geom_angle_atom_site_label_3
_geom_angle
_geom_angle_publ_flag
O1 Zn1 N1 95.83(10) y
O1 Zn1 Cl2 113.80(8) y
N1 Zn1 Cl2 111.04(8) y
O1 Zn1 Cl1 109.48(8) y
N1 Zn1 Cl1 109.22(8) y
Cl2 Zn1 Cl1 115.66(4) y
C1 O1 Zn1 123.71(18) ?
H2B O2 H2A 106(2) ?
C7 N1 C8 116.8(3) ?
C7 N1 Zn1 119.9(2) ?
C8 N1 Zn1 123.31(19) ?
C9 N2 C10 109.1(2) ?
C9 N2 C14 113.8(2) ?
C10 N2 C14 110.6(2) ?
C9 N2 H2C 103(3) ?
C10 N2 H2C 112(3) ?
C14 N2 H2C 108(3) ?
C5 C6 C1 119.1(3) ?
C5 C6 C7 115.4(3) ?
C1 C6 C7 125.4(3) ?
O1 C1 C2 118.6(3) ?
O1 C1 C6 123.9(3) ?
C2 C1 C6 117.4(3) ?
C3 C2 C1 122.1(3) ?
C3 C2 H2 119.0 ?
C1 C2 H2 119.0 ?
C2 C3 C4 120.1(3) ?
C2 C3 H3 120.0 ?
C4 C3 H3 120.0 ?
C5 C4 C3 119.7(3) ?
C5 C4 H4 120.2 ?
C3 C4 H4 120.2 ?
C4 C5 C6 121.6(3) ?
C4 C5 H5 119.2 ?
C6 C5 H5 119.2 ?
N1 C7 C6 127.5(3) ?
N1 C7 H7 116.2 ?
C6 C7 H7 116.2 ?
N1 C8 C9 108.6(2) ?
N1 C8 H8A 110.0 ?
C9 C8 H8A 110.0 ?
N1 C8 H8B 110.0 ?
C9 C8 H8B 110.0 ?
H8A C8 H8B 108.3 ?
N2 C9 C8 113.5(2) ?
N2 C9 H9A 108.9 ?
C8 C9 H9A 108.9 ?
N2 C9 H9B 108.9 ?
C8 C9 H9B 108.9 ?
H9A C9 H9B 107.7 ?
N2 C10 C11 111.2(2) ?
N2 C10 H10A 109.4 ?
C11 C10 H10A 109.4 ?
N2 C10 H10B 109.4 ?
C11 C10 H10B 109.4 ?
H10A C10 H10B 108.0 ?
C10 C11 C12 110.9(3) ?
C10 C11 H11A 109.4 ?
C12 C11 H11A 109.4 ?
C10 C11 H11B 109.4 ?
C12 C11 H11B 109.4 ?
H11A C11 H11B 108.0 ?
C13 C12 C11 109.5(3) ?
C13 C12 H12A 109.8 ?
C11 C12 H12A 109.8 ?
C13 C12 H12B 109.8 ?
C11 C12 H12B 109.8 ?
H12A C12 H12B 108.2 ?
C12 C13 C14 112.1(3) ?
C12 C13 H13A 109.2 ?
C14 C13 H13A 109.2 ?
C12 C13 H13B 109.2 ?
C14 C13 H13B 109.2 ?
H13A C13 H13B 107.9 ?
N2 C14 C13 110.0(3) ?
N2 C14 H14A 109.7 ?
C13 C14 H14A 109.7 ?
N2 C14 H14B 109.7 ?
C13 C14 H14B 109.7 ?
H14A C14 H14B 108.2 ?

loop_
_geom_bond_atom_site_label_1
_geom_bond_atom_site_label_2
_geom_bond_distance
_geom_bond_publ_flag
Zn1 O1 1.929(2) y
Zn1 N1 2.024(2) y
Zn1 Cl2 2.2066(10) y
Zn1 Cl1 2.2523(10) y
O1 C1 1.319(4) ?
O2 H2B 0.84(3) ?
O2 H2A 0.85(3) ?
N1 C7 1.287(4) ?
N1 C8 1.457(4) ?
N2 C9 1.496(4) ?
N2 C10 1.496(4) ?
N2 C14 1.499(4) ?
N2 H2C 0.90(4) ?
C6 C5 1.407(4) ?
C6 C1 1.420(4) ?
C6 C7 1.448(4) ?
C1 C2 1.404(4) ?
C2 C3 1.368(5) ?
C2 H2 0.93 ?
C3 C4 1.393(5) ?
C3 H3 0.93 ?
C4 C5 1.360(5) ?
C4 H4 0.93 ?
C5 H5 0.93 ?
C7 H7 0.93 ?
C8 C9 1.514(4) ?
C8 H8A 0.97 ?
C8 H8B 0.97 ?
C9 H9A 0.97 ?
C9 H9B 0.97 ?
C10 C11 1.512(4) ?
C10 H10A 0.97 ?
C10 H10B 0.97 ?
C11 C12 1.520(5) ?
C11 H11A 0.97 ?
C11 H11B 0.97 ?
C12 C13 1.511(5) ?
C12 H12A 0.97 ?
C12 H12B 0.97 ?
C13 C14 1.507(4) ?
C13 H13A 0.97 ?
C13 H13B 0.97 ?
C14 H14A 0.97 ?
C14 H14B 0.97 ?

loop_
_geom_hbond_atom_site_label_D
_geom_hbond_atom_site_label_H
_geom_hbond_atom_site_label_A
_geom_hbond_site_symmetry_A
_geom_hbond_distance_DH
_geom_hbond_distance_HA
_geom_hbond_distance_DA
_geom_hbond_angle_DHA
N2 H2C O2 . 0.90(4) 1.81(4) 2.712(3) 177(4)
O2 H2B O1 1_554 0.84(3) 1.91(3) 2.741(3) 168(4)
O2 H2A Cl1 3_666 0.85(3) 2.44(3) 3.272(3) 168(4)
